data_1546655
loop_
_publ_author_name
'Gonz\'alez, Gerardo Garc\'ia'
'Unnamatla, M. V. Basavanag'

_publ_section_title
;
 9-(1<i>H</i>-Benzo[<i>d</i>]imidazol-2-yl)-2,3,6,7-tetrahydro-1<i>H</i>,5<i>H</i>-pyrido[3,2,1-<i>ij</i>]quinoline
;
_journal_coeditor_code BH4024
_journal_issue 3
_journal_name_full IUCrData
_journal_page_first x170445
_journal_paper_doi 10.1107/S241431461700445X
_journal_volume 2
_journal_year 2017
_chemical_formula_iupac 'C19 H19 N3'
_chemical_formula_moiety 'C19 H19 N3'
_chemical_formula_sum 'C19 H19 N3'
_chemical_formula_weight 289.37
_chemical_name_systematic
9-(1<i>H</i>-Benzo[<i>d</i>]imidazol-2-yl)-2,3,6,7-tetrahydro-1<i>H</i>,5<i>H</i>-pyrido[3,2,1-<i>ij</i>]quinoline
_space_group_crystal_system orthorhombic
_space_group_IT_number 29
_space_group_name_Hall 'P 2c -2ac'
_space_group_name_H-M_alt 'P c a 21'
_symmetry_space_group_name_Hall 'P 2c -2ac'
_symmetry_space_group_name_H-M 'P c a 21'
_atom_sites_solution_hydrogens geom
_atom_sites_solution_primary direct
_atom_sites_solution_secondary difmap
_audit_creation_method SHELXL-2014/7
_cell_angle_alpha 90
_cell_angle_beta 90
_cell_angle_gamma 90
_cell_formula_units_Z 4
_cell_length_a 14.0540(11)
_cell_length_b 11.2639(6)
_cell_length_c 9.6184(5)
_cell_measurement_reflns_used 2311
_cell_measurement_temperature 100(2)
_cell_measurement_theta_max 28.3890
_cell_measurement_theta_min 4.4230
_cell_volume 1522.62(16)
_computing_cell_refinement
;
CrysAlis PRO (Rigaku OD, 2015)
;
_computing_data_collection
;
CrysAlis PRO (Rigaku OD, 2015)
;
_computing_data_reduction
;
CrysAlis PRO (Rigaku OD, 2015)
;
_computing_molecular_graphics
;
<i>OLEX2</i> (Dolomanov <i>et al.</i>,  2009)
;
_computing_publication_material
;
<i>OLEX2</i> (Dolomanov <i>et al.</i>,  2009)
;
_computing_structure_refinement
;
SHELXL2014 (Sheldrick, 2015)
;
_computing_structure_solution
;
<i>olex2.solve</i> (Bourhis <i>et al.</i>,  2015)
;
_diffrn_ambient_temperature 100(2)
_diffrn_detector_area_resol_mean 8.0945
_diffrn_measured_fraction_theta_full 0.996
_diffrn_measured_fraction_theta_max 0.844
_diffrn_measurement_device_type 'Rigaku OD SuperNova, Single source at offset, EosS2'
_diffrn_measurement_method '\w scans'
_diffrn_radiation_type MoK\a
_diffrn_radiation_wavelength 0.71073
_diffrn_reflns_av_R_equivalents 0.0209
_diffrn_reflns_limit_h_max 10
_diffrn_reflns_limit_h_min -18
_diffrn_reflns_limit_k_max 13
_diffrn_reflns_limit_k_min -15
_diffrn_reflns_limit_l_max 11
_diffrn_reflns_limit_l_min -13
_diffrn_reflns_number 4617
_diffrn_reflns_theta_full 25.242
_diffrn_reflns_theta_max 29.396
_diffrn_reflns_theta_min 3.417
_exptl_absorpt_coefficient_mu 0.075
_exptl_absorpt_correction_T_max 1.0000
_exptl_absorpt_correction_T_min 0.8776
_exptl_absorpt_correction_type multi-scan
_exptl_absorpt_process_details
;
(CrysAlis PRO; Rigaku OD, 2015)
;
_exptl_crystal_colour colourless
_exptl_crystal_density_diffrn 1.262
_exptl_crystal_description block
_exptl_crystal_F_000 616
_exptl_crystal_size_max 0.533
_exptl_crystal_size_mid 0.337
_exptl_crystal_size_min 0.262
_refine_diff_density_max 0.792
_refine_diff_density_min -0.341
_refine_ls_extinction_method none
_refine_ls_goodness_of_fit_ref 1.052
_refine_ls_hydrogen_treatment constr
_refine_ls_matrix_type full
_refine_ls_number_constraints 0
_refine_ls_number_parameters 200
_refine_ls_number_reflns 2727
_refine_ls_number_restraints 67
_refine_ls_restrained_S_all 1.040
_refine_ls_R_factor_all 0.0607
_refine_ls_R_factor_gt 0.0559
_refine_ls_shift/su_max 0.000
_refine_ls_shift/su_mean 0.000
_refine_ls_structure_factor_coef Fsqd
_refine_ls_weighting_details 'w=1/[\s^2^(Fo^2^)+(0.0917P)^2^+0.6633P] where P=(Fo^2^+2Fc^2^)/3'
_refine_ls_weighting_scheme calc
_refine_ls_wR_factor_gt 0.1484
_refine_ls_wR_factor_ref 0.1539
_reflns_number_gt 2528
_reflns_number_total 2727
_reflns_threshold_expression 'I > 2\s(I)'
_cod_data_source_file bh4024sup1.cif
_cod_data_source_block I
_cod_database_code 1546655

loop_
_space_group_symop_operation_xyz
'x, y, z'
'-x, -y, z+1/2'
'x+1/2, -y, z'
'-x+1/2, y, z+1/2'

loop_
_atom_site_type_symbol
_atom_site_label
_atom_site_fract_x
_atom_site_fract_y
_atom_site_fract_z
_atom_site_U_iso_or_equiv
_atom_site_adp_type
_atom_site_calc_flag
_atom_site_occupancy
N N1 0.1962(2) 0.8178(2) 0.3418(3) 0.0216(6) Uani d 1
N N2 0.2282(2) 0.8416(2) 0.5680(3) 0.0200(6) Uani d 1
H H2 0.253182 0.828378 0.650431 0.029(11) Uiso calc 1
N N3 0.4176(2) 0.3248(2) 0.5017(3) 0.0286(7) Uani d 1
C C1 0.2398(2) 0.7740(2) 0.4529(3) 0.0184(6) Uani d 1
C C2 0.1513(2) 0.9199(3) 0.3887(3) 0.0215(7) Uani d 1
C C3 0.1697(2) 0.9357(3) 0.5316(3) 0.0213(7) Uani d 1
C C4 0.1295(3) 1.0267(3) 0.6076(4) 0.0285(8) Uani d 1
H H4 0.142022 1.035931 0.704076 0.034 Uiso calc 1
C C5 0.0695(3) 1.1045(3) 0.5363(4) 0.0345(9) Uani d 1
H H5 0.040386 1.168141 0.585225 0.041 Uiso calc 1
C C6 0.0517(3) 1.0907(3) 0.3954(5) 0.0341(8) Uani d 1
H H6 0.010790 1.145665 0.350216 0.041 Uiso calc 1
C C7 0.0913(3) 0.9995(3) 0.3184(4) 0.0284(8) Uani d 1
H H7 0.078437 0.991119 0.221969 0.034 Uiso calc 1
C C8 0.2907(2) 0.6604(2) 0.4590(3) 0.0189(6) Uani d 1
C C9 0.2574(3) 0.5634(3) 0.3814(4) 0.0239(7) Uani d 1
H H9 0.205427 0.573953 0.319546 0.029 Uiso calc 1
C C10 0.2991(3) 0.4531(3) 0.3937(4) 0.0253(7) Uani d 1
C C11 0.2605(3) 0.3483(3) 0.3122(5) 0.0415(11) Uani d 1
H H11A 0.190698 0.356295 0.301694 0.050 Uiso calc 1
H H11B 0.289195 0.347109 0.218247 0.050 Uiso calc 1
C C12 0.2833(3) 0.2335(3) 0.3871(6) 0.0477(12) Uani d 1
H H12A 0.244727 0.228660 0.473014 0.057 Uiso calc 1
H H12B 0.265494 0.165665 0.326989 0.057 Uiso calc 1
C C13 0.3849(3) 0.2240(3) 0.4236(5) 0.0405(10) Uani d 1
H H13A 0.395126 0.150983 0.478932 0.049 Uiso calc 1
H H13B 0.422914 0.217004 0.337263 0.049 Uiso calc 1
C C14 0.3775(2) 0.4364(3) 0.4838(3) 0.0211(7) Uani d 1
C C15 0.4143(2) 0.5353(3) 0.5566(3) 0.0223(7) Uani d 1
C C16 0.5092(3) 0.3136(3) 0.5706(5) 0.0398(9) Uani d 1
H H16A 0.560227 0.327935 0.501689 0.048 Uiso calc 1
H H16B 0.516213 0.231204 0.604927 0.048 Uiso calc 1
C C17 0.5219(4) 0.3968(4) 0.6891(6) 0.0535(13) Uani d 1
H H17A 0.588222 0.391328 0.723392 0.064 Uiso calc 1
H H17B 0.479037 0.373227 0.765948 0.064 Uiso calc 1
C C18 0.5012(3) 0.5218(3) 0.6485(4) 0.0338(9) Uani d 1
H H18A 0.557154 0.554489 0.599026 0.041 Uiso calc 1
H H18B 0.491807 0.569539 0.733895 0.041 Uiso calc 1
C C19 0.3690(2) 0.6436(3) 0.5452(3) 0.0208(6) Uani d 1
H H19 0.392053 0.708810 0.597922 0.025 Uiso calc 1

loop_
_atom_site_aniso_label
_atom_site_aniso_U_11
_atom_site_aniso_U_22
_atom_site_aniso_U_33
_atom_site_aniso_U_12
_atom_site_aniso_U_13
_atom_site_aniso_U_23
N1 0.0255(15) 0.0238(12) 0.0156(12) -0.0003(11) -0.0014(12) -0.0011(10)
N2 0.0275(15) 0.0200(11) 0.0126(12) 0.0018(10) 0.0012(12) 0.0003(10)
N3 0.0309(16) 0.0221(13) 0.0328(16) 0.0040(12) 0.0029(14) -0.0037(11)
C1 0.0201(15) 0.0214(13) 0.0138(13) -0.0034(11) 0.0027(13) -0.0010(11)
C2 0.0269(17) 0.0201(14) 0.0175(14) -0.0017(12) 0.0023(14) 0.0019(12)
C3 0.0238(17) 0.0211(13) 0.0191(14) -0.0007(13) 0.0039(14) 0.0014(12)
C4 0.036(2) 0.0284(16) 0.0213(16) 0.0023(15) 0.0019(16) -0.0037(13)
C5 0.040(2) 0.0254(15) 0.038(2) 0.0084(15) 0.0080(19) -0.0031(15)
C6 0.037(2) 0.0283(17) 0.0370(19) 0.0070(15) -0.0026(19) 0.0035(15)
C7 0.034(2) 0.0272(15) 0.0242(16) -0.0003(15) -0.0042(16) 0.0037(13)
C8 0.0220(16) 0.0210(13) 0.0137(12) -0.0005(12) 0.0037(13) -0.0005(11)
C9 0.0244(17) 0.0264(14) 0.0209(14) -0.0006(13) -0.0047(14) -0.0056(13)
C10 0.0277(18) 0.0234(15) 0.0247(15) -0.0009(13) -0.0044(16) -0.0051(13)
C11 0.046(3) 0.0287(16) 0.050(3) 0.0014(17) -0.020(2) -0.0132(17)
C12 0.041(2) 0.0299(18) 0.072(3) -0.0051(16) -0.004(3) -0.013(2)
C13 0.056(3) 0.0210(16) 0.044(2) 0.0042(16) -0.010(2) -0.0074(15)
C14 0.0245(17) 0.0221(13) 0.0167(15) 0.0002(12) 0.0044(14) -0.0009(11)
C15 0.0236(16) 0.0273(14) 0.0160(14) 0.0017(12) 0.0000(14) -0.0006(12)
C16 0.046(2) 0.0370(18) 0.0358(19) 0.0163(18) -0.012(2) -0.0017(17)
C17 0.054(3) 0.049(2) 0.057(3) 0.012(2) -0.023(3) -0.002(2)
C18 0.034(2) 0.0352(18) 0.0320(19) 0.0059(17) -0.0124(18) -0.0063(15)
C19 0.0250(16) 0.0235(13) 0.0139(14) -0.0047(12) 0.0004(14) -0.0026(11)

loop_
_atom_type_symbol
_atom_type_description
_atom_type_scat_dispersion_real
_atom_type_scat_dispersion_imag
_atom_type_scat_source
C C 0.0034 0.0017 'International Tables Vol C Tables 4.2.6.8 and 6.1.1.4'
H H 0.0000 0.0000 'International Tables Vol C Tables 4.2.6.8 and 6.1.1.4'
N N 0.0066 0.0034 'International Tables Vol C Tables 4.2.6.8 and 6.1.1.4'

loop_
_geom_angle_atom_site_label_1
_geom_angle_atom_site_label_2
_geom_angle_atom_site_label_3
_geom_angle
C1 N1 C2 104.9(3)
C1 N2 C3 107.2(3)
C1 N2 H2 126.4
C3 N2 H2 126.4
C14 N3 C13 121.4(3)
C14 N3 C16 119.7(3)
C13 N3 C16 116.9(3)
N1 C1 N2 113.2(3)
N1 C1 C8 125.6(3)
N2 C1 C8 121.1(3)
N1 C2 C7 130.3(3)
N1 C2 C3 109.8(3)
C7 C2 C3 119.9(3)
C4 C3 N2 132.6(3)
C4 C3 C2 122.4(3)
N2 C3 C2 105.0(3)
C3 C4 C5 117.0(3)
C3 C4 H4 121.5
C5 C4 H4 121.5
C6 C5 C4 121.2(3)
C6 C5 H5 119.4
C4 C5 H5 119.4
C7 C6 C5 122.3(4)
C7 C6 H6 118.9
C5 C6 H6 118.9
C6 C7 C2 117.3(3)
C6 C7 H7 121.3
C2 C7 H7 121.3
C19 C8 C9 118.3(3)
C19 C8 C1 121.9(3)
C9 C8 C1 119.7(3)
C10 C9 C8 121.0(3)
C10 C9 H9 119.5
C8 C9 H9 119.5
C9 C10 C14 120.2(3)
C9 C10 C11 120.3(3)
C14 C10 C11 119.5(3)
C12 C11 C10 110.0(3)
C12 C11 H11A 109.7
C10 C11 H11A 109.7
C12 C11 H11B 109.7
C10 C11 H11B 109.7
H11A C11 H11B 108.2
C13 C12 C11 112.4(4)
C13 C12 H12A 109.1
C11 C12 H12A 109.1
C13 C12 H12B 109.1
C11 C12 H12B 109.1
H12A C12 H12B 107.9
N3 C13 C12 112.1(3)
N3 C13 H13A 109.2
C12 C13 H13A 109.2
N3 C13 H13B 109.2
C12 C13 H13B 109.2
H13A C13 H13B 107.9
N3 C14 C15 120.2(3)
N3 C14 C10 120.8(3)
C15 C14 C10 118.9(3)
C19 C15 C14 119.2(3)
C19 C15 C18 120.5(3)
C14 C15 C18 120.3(3)
N3 C16 C17 113.7(3)
N3 C16 H16A 108.8
C17 C16 H16A 108.8
N3 C16 H16B 108.8
C17 C16 H16B 108.8
H16A C16 H16B 107.7
C16 C17 C18 111.8(4)
C16 C17 H17A 109.3
C18 C17 H17A 109.3
C16 C17 H17B 109.3
C18 C17 H17B 109.3
H17A C17 H17B 107.9
C17 C18 C15 113.9(3)
C17 C18 H18A 108.8
C15 C18 H18A 108.8
C17 C18 H18B 108.8
C15 C18 H18B 108.8
H18A C18 H18B 107.7
C15 C19 C8 122.2(3)
C15 C19 H19 118.9
C8 C19 H19 118.9

loop_
_geom_bond_atom_site_label_1
_geom_bond_atom_site_label_2
_geom_bond_distance
N1 C1 1.327(4)
N1 C2 1.387(4)
N2 C1 1.354(4)
N2 C3 1.386(4)
N2 H2 0.8800
N3 C14 1.388(4)
N3 C13 1.438(5)
N3 C16 1.452(5)
C1 C8 1.467(4)
C2 C7 1.405(5)
C2 C3 1.410(5)
C3 C4 1.380(5)
C4 C5 1.396(5)
C4 H4 0.9500
C5 C6 1.387(6)
C5 H5 0.9500
C6 C7 1.383(5)
C6 H6 0.9500
C7 H7 0.9500
C8 C19 1.390(5)
C8 C9 1.403(4)
C9 C10 1.379(4)
C9 H9 0.9500
C10 C14 1.415(5)
C10 C11 1.517(5)
C11 C12 1.514(6)
C11 H11A 0.9900
C11 H11B 0.9900
C12 C13 1.475(6)
C12 H12A 0.9900
C12 H12B 0.9900
C13 H13A 0.9900
C13 H13B 0.9900
C14 C15 1.413(4)
C15 C19 1.380(4)
C15 C18 1.516(5)
C16 C17 1.487(6)
C16 H16A 0.9900
C16 H16B 0.9900
C17 C18 1.490(6)
C17 H17A 0.9900
C17 H17B 0.9900
C18 H18A 0.9900
C18 H18B 0.9900
C19 H19 0.9500

loop_
_geom_hbond_atom_site_label_D
_geom_hbond_atom_site_label_H
_geom_hbond_atom_site_label_A
_geom_hbond_site_symmetry_A
_geom_hbond_distance_DH
_geom_hbond_distance_HA
_geom_hbond_distance_DA
_geom_hbond_angle_DHA
N2 H2 N1 4 0.88 1.98 2.852(4) 173.1

loop_
_geom_torsion_atom_site_label_1
_geom_torsion_atom_site_label_2
_geom_torsion_atom_site_label_3
_geom_torsion_atom_site_label_4
_geom_torsion
C2 N1 C1 N2 -1.3(4)
C2 N1 C1 C8 174.5(3)
C3 N2 C1 N1 2.1(4)
C3 N2 C1 C8 -174.0(3)
C1 N1 C2 C7 -176.8(4)
C1 N1 C2 C3 0.1(4)
C1 N2 C3 C4 175.1(4)
C1 N2 C3 C2 -1.9(3)
N1 C2 C3 C4 -176.3(3)
C7 C2 C3 C4 1.0(5)
N1 C2 C3 N2 1.1(4)
C7 C2 C3 N2 178.4(3)
N2 C3 C4 C5 -177.1(4)
C2 C3 C4 C5 -0.6(5)
C3 C4 C5 C6 -0.1(6)
C4 C5 C6 C7 0.4(7)
C5 C6 C7 C2 0.0(6)
N1 C2 C7 C6 175.9(4)
C3 C2 C7 C6 -0.7(5)
N1 C1 C8 C19 148.5(3)
N2 C1 C8 C19 -36.0(5)
N1 C1 C8 C9 -34.7(5)
N2 C1 C8 C9 140.9(3)
C19 C8 C9 C10 2.2(5)
C1 C8 C9 C10 -174.7(3)
C8 C9 C10 C14 -1.0(6)
C8 C9 C10 C11 178.2(4)
C9 C10 C11 C12 -153.7(4)
C14 C10 C11 C12 25.5(6)
C10 C11 C12 C13 -51.3(5)
C14 N3 C13 C12 -30.0(5)
C16 N3 C13 C12 166.2(4)
C11 C12 C13 N3 54.2(6)
C13 N3 C14 C15 -176.7(3)
C16 N3 C14 C15 -13.4(5)
C13 N3 C14 C10 3.8(5)
C16 N3 C14 C10 167.1(3)
C9 C10 C14 N3 177.2(3)
C11 C10 C14 N3 -2.0(5)
C9 C10 C14 C15 -2.3(5)
C11 C10 C14 C15 178.5(4)
N3 C14 C15 C19 -175.2(3)
C10 C14 C15 C19 4.3(5)
N3 C14 C15 C18 3.4(5)
C10 C14 C15 C18 -177.0(3)
C14 N3 C16 C17 38.2(5)
C13 N3 C16 C17 -157.8(4)
N3 C16 C17 C18 -51.9(6)
C16 C17 C18 C15 41.9(6)
C19 C15 C18 C17 160.0(4)
C14 C15 C18 C17 -18.6(5)
C14 C15 C19 C8 -3.1(5)
C18 C15 C19 C8 178.2(3)
C9 C8 C19 C15 -0.1(5)
C1 C8 C19 C15 176.8(3)

_cod_database_fobs_code 1546655
